data_4511252
loop_
_publ_author_name
'Lie, Sharon'
'Maris, Thierry'
'Wuest, James D.'

_publ_section_title
;
 Molecular Networks Created by Charge-Assisted Hydrogen Bonding in
 Phosphonate, Phosphate, and Sulfonate Salts of Bis(amidines)
;
_journal_issue 7
_journal_name_full 'Crystal Growth &amp; Design'
_journal_page_first 3658
_journal_paper_doi 10.1021/cg500726v
_journal_volume 14
_journal_year 2014
_chemical_compound_source 'Synthesized by the authors. See text'
_chemical_formula_moiety 'C6 H6 O6 P2, C6 H12 N4, 4(H2 O)'
_chemical_formula_sum 'C12 H26 N4 O10 P2'
_chemical_formula_weight 448.31
_chemical_name_systematic
; 
 ? 
;
_space_group_IT_number 14
_symmetry_cell_setting monoclinic
_symmetry_space_group_name_Hall '-P 2ybc'
_symmetry_space_group_name_H-M 'P 1 21/c 1'
_atom_sites_solution_hydrogens geom
_atom_sites_solution_primary direct
_atom_sites_solution_secondary difmap
_audit_creation_method SHELXL-97
_cell_angle_alpha 90
_cell_angle_beta 109.58(3)
_cell_angle_gamma 90
_cell_formula_units_Z 2
_cell_length_a 10.1046(5)
_cell_length_b 8.5162(5)
_cell_length_c 11.6426(6)
_cell_measurement_reflns_used 705
_cell_measurement_temperature 100
_cell_measurement_theta_max 69.50
_cell_measurement_theta_min 6.58
_cell_volume 943.9(2)
_computing_cell_refinement 'SAINT V7.68A(Bruker AXS, 2009)'
_computing_data_collection 'APEX2  (Bruker AXS, 2009)'
_computing_data_reduction 'SAINT V7.68A(Bruker AXS, 2009)'
_computing_molecular_graphics 'SHELXTL  (Bruker AXS, 2003)'
_computing_publication_material 'UdMX (Maris, 2004)'
_computing_structure_refinement 'SHELXL97 (Sheldrick, 2008)'
_computing_structure_solution 'SIR2004 (Burla et al., 2005)'
_diffrn_ambient_temperature 100
_diffrn_detector_area_resol_mean 8.3
_diffrn_measured_fraction_theta_full 0.980
_diffrn_measured_fraction_theta_max 0.980
_diffrn_measurement_device_type 'Bruker APEX II'
_diffrn_measurement_method \w
_diffrn_radiation_monochromator 'Quazar MX'
_diffrn_radiation_source 'Incoatec I\muS Microsource '
_diffrn_radiation_type CuK\a
_diffrn_radiation_wavelength 1.54178
_diffrn_reflns_av_R_equivalents 0.066
_diffrn_reflns_av_sigmaI/netI 0.0600
_diffrn_reflns_limit_h_max 12
_diffrn_reflns_limit_h_min -12
_diffrn_reflns_limit_k_max 10
_diffrn_reflns_limit_k_min -10
_diffrn_reflns_limit_l_max 13
_diffrn_reflns_limit_l_min -14
_diffrn_reflns_number 6920
_diffrn_reflns_theta_full 70.82
_diffrn_reflns_theta_max 70.82
_diffrn_reflns_theta_min 4.64
_exptl_absorpt_coefficient_mu 2.667
_exptl_absorpt_correction_T_max 0.7659
_exptl_absorpt_correction_T_min 0.6331
_exptl_absorpt_correction_type multi-scan
_exptl_absorpt_process_details 'Sadabs (Sheldrick, 2008)'
_exptl_crystal_colour Colorless
_exptl_crystal_density_diffrn 1.577
_exptl_crystal_density_method 'not measured'
_exptl_crystal_description block
_exptl_crystal_F_000 472
_exptl_crystal_size_max 0.15
_exptl_crystal_size_mid 0.11
_exptl_crystal_size_min 0.10
_refine_diff_density_max 0.514
_refine_diff_density_min -0.404
_refine_diff_density_rms 0.078
_refine_ls_extinction_method none
_refine_ls_goodness_of_fit_ref 1.040
_refine_ls_hydrogen_treatment mixed
_refine_ls_matrix_type full
_refine_ls_number_parameters 153
_refine_ls_number_reflns 1784
_refine_ls_number_restraints 0
_refine_ls_restrained_S_all 1.040
_refine_ls_R_factor_all 0.0507
_refine_ls_R_factor_gt 0.0435
_refine_ls_shift/su_max 0.000
_refine_ls_shift/su_mean 0.000
_refine_ls_structure_factor_coef Fsqd
_refine_ls_weighting_details 'calc w=1/[\s^2^(Fo^2^)+(0.0655P)^2^+0.3129P] where P=(Fo^2^+2Fc^2^)/3'
_refine_ls_weighting_scheme calc
_refine_ls_wR_factor_gt 0.1145
_refine_ls_wR_factor_ref 0.1213
_reflns_number_gt 1531
_reflns_number_total 1784
_reflns_threshold_expression I>2\s(I)
_cod_data_source_file cg500726v_si_006.cif
_cod_data_source_block jw1719
_cod_depositor_comments
;
The following automatic conversions were performed:

'_symmetry_cell_setting' value 'Monoclinic' changed to 'monoclinic'
according to
/usr/data/users/saulius/crontab/automatic-downloads/rss-feeds/ACS/lib/dictionaries/cif_core.dic
dictionary named 'cif_core.dic' version 2.4.2 from 2011-04-26.

Automatic conversion script
Id: cif_fix_values 2281 2013-09-26 08:29:07Z andrius 

 Adding full bibliography for 4511252--4511257.cif.
;
_cod_original_sg_symbol_H-M P21/c
_cod_database_code 4511252

loop_
_symmetry_equiv_pos_as_xyz
'x, y, z'
'-x, y+1/2, -z+1/2'
'-x, -y, -z'
'x, -y-1/2, z-1/2'

loop_
_atom_site_label
_atom_site_type_symbol
_atom_site_fract_x
_atom_site_fract_y
_atom_site_fract_z
_atom_site_U_iso_or_equiv
_atom_site_adp_type
_atom_site_occupancy
_atom_site_symmetry_multiplicity
_atom_site_calc_flag
_atom_site_refinement_flags
C1 C 0.7343(2) 0.7885(3) 0.6411(2) 0.0230(5) Uani 1 1 d .
H1A H 0.7198 0.6987 0.6896 0.028 Uiso 1 1 calc R
H1B H 0.8317 0.8274 0.6778 0.028 Uiso 1 1 calc R
C2 C 0.7029(3) 0.7422(3) 0.5072(2) 0.0274(6) Uani 1 1 d .
H2A H 0.7859 0.7592 0.4816 0.033 Uiso 1 1 calc R
H2B H 0.6735 0.6310 0.4932 0.033 Uiso 1 1 calc R
C3 C 0.5559(2) 0.9391(3) 0.5193(2) 0.0191(5) Uani 1 1 d .
C4 C 0.9738(2) 0.4387(3) 0.6006(2) 0.0185(5) Uani 1 1 d .
H4 H 0.9558 0.3972 0.6696 0.022 Uiso 1 1 calc R
C5 C 0.9338(2) 0.3534(3) 0.4918(2) 0.0171(5) Uani 1 1 d .
C6 C 0.9604(2) 0.4163(3) 0.3911(2) 0.0192(5) Uani 1 1 d .
H6 H 0.9334 0.3598 0.3164 0.023 Uiso 1 1 calc R
N1 N 0.6314(2) 0.9144(2) 0.63322(19) 0.0213(4) Uani 1 1 d .
H1 H 0.621(3) 0.964(4) 0.691(3) 0.026 Uiso 1 1 d .
N2 N 0.5873(2) 0.8486(2) 0.44208(19) 0.0203(4) Uani 1 1 d .
H2 H 0.545(3) 0.853(3) 0.365(3) 0.024 Uiso 1 1 d .
O1 O 0.85677(17) 0.07704(18) 0.37445(14) 0.0194(4) Uani 1 1 d .
O2 O 0.91645(18) 0.08136(19) 0.60428(14) 0.0200(4) Uani 1 1 d .
H2C H 0.985(4) 0.029(4) 0.598(3) 0.048(10) Uiso 1 1 d .
O3 O 0.69387(16) 0.20826(19) 0.47488(15) 0.0193(4) Uani 1 1 d .
O4 O 0.54898(19) 0.4156(2) 0.30227(16) 0.0239(4) Uani 1 1 d .
H4A H 0.594(4) 0.349(4) 0.356(3) 0.037(9) Uiso 1 1 d .
H4B H 0.497(4) 0.474(5) 0.325(3) 0.053(11) Uiso 1 1 d .
O5 O 0.64480(18) 0.4035(2) 0.65130(17) 0.0257(4) Uani 1 1 d .
H5A H 0.718(4) 0.397(4) 0.718(3) 0.029(8) Uiso 1 1 d .
H5B H 0.664(4) 0.337(5) 0.599(4) 0.059(12) Uiso 1 1 d .
P1 P 0.84155(6) 0.16973(7) 0.48012(5) 0.0162(2) Uani 1 1 d .

loop_
_atom_site_aniso_label
_atom_site_aniso_U_11
_atom_site_aniso_U_22
_atom_site_aniso_U_33
_atom_site_aniso_U_23
_atom_site_aniso_U_13
_atom_site_aniso_U_12
C1 0.0209(12) 0.0191(11) 0.0273(13) 0.0012(10) 0.0058(9) 0.0001(9)
C2 0.0257(12) 0.0249(13) 0.0293(13) -0.0016(11) 0.0061(10) 0.0065(10)
C3 0.0179(11) 0.0184(11) 0.0220(11) -0.0001(9) 0.0081(9) -0.0045(9)
C4 0.0192(11) 0.0214(11) 0.0165(10) 0.0033(9) 0.0081(8) 0.0005(9)
C5 0.0154(10) 0.0174(10) 0.0185(11) 0.0018(9) 0.0057(8) 0.0013(8)
C6 0.0192(11) 0.0210(12) 0.0170(11) -0.0015(8) 0.0053(9) -0.0003(9)
N1 0.0224(10) 0.0208(10) 0.0204(10) 0.0000(8) 0.0065(8) -0.0012(8)
N2 0.0205(10) 0.0188(10) 0.0209(10) 0.0000(8) 0.0062(8) -0.0001(8)
O1 0.0217(8) 0.0180(8) 0.0183(8) 0.0000(6) 0.0063(6) 0.0013(6)
O2 0.0236(9) 0.0192(8) 0.0189(8) 0.0024(6) 0.0092(7) 0.0032(7)
O3 0.0178(8) 0.0185(8) 0.0220(8) 0.0004(6) 0.0071(6) -0.0014(6)
O4 0.0254(9) 0.0251(9) 0.0216(9) 0.0036(7) 0.0084(7) 0.0067(7)
O5 0.0221(9) 0.0289(10) 0.0233(9) -0.0057(7) 0.0040(8) 0.0044(7)
P1 0.0174(3) 0.0150(3) 0.0161(3) 0.0004(2) 0.0056(2) -0.0006(2)

loop_
_atom_type_symbol
_atom_type_description
_atom_type_scat_dispersion_real
_atom_type_scat_dispersion_imag
_atom_type_scat_source
C C 0.0181 0.0091 'International Tables Vol C Tables 4.2.6.8 and 6.1.1.4'
H H 0.0000 0.0000 'International Tables Vol C Tables 4.2.6.8 and 6.1.1.4'
O O 0.0492 0.0322 'International Tables Vol C Tables 4.2.6.8 and 6.1.1.4'
P P 0.2955 0.4335 'International Tables Vol C Tables 4.2.6.8 and 6.1.1.4'
N N 0.0311 0.0180 'International Tables Vol C Tables 4.2.6.8 and 6.1.1.4'

loop_
_geom_angle_atom_site_label_1
_geom_angle_atom_site_label_2
_geom_angle_atom_site_label_3
_geom_angle_site_symmetry_1
_geom_angle_site_symmetry_3
_geom_angle
_geom_angle_publ_flag
N1 C1 C2 . . 102.85(19) y
N1 C1 H1A . . 111.2 ?
C2 C1 H1A . . 111.2 ?
N1 C1 H1B . . 111.2 ?
C2 C1 H1B . . 111.2 ?
H1A C1 H1B . . 109.1 ?
N2 C2 C1 . . 102.90(19) y
N2 C2 H2A . . 111.2 ?
C1 C2 H2A . . 111.2 ?
N2 C2 H2B . . 111.2 ?
C1 C2 H2B . . 111.2 ?
H2A C2 H2B . . 109.1 ?
N2 C3 N1 . . 114.3(2) y
N2 C3 C3 . 3_676 122.7(3) y
N1 C3 C3 . 3_676 123.0(3) y
C6 C4 C5 3_766 . 120.7(2) y
C6 C4 H4 3_766 . 119.6 ?
C5 C4 H4 . . 119.6 ?
C6 C5 C4 . . 118.9(2) y
C6 C5 P1 . . 120.68(18) y
C4 C5 P1 . . 120.31(17) y
C4 C6 C5 3_766 . 120.3(2) y
C4 C6 H6 3_766 . 119.8 ?
C5 C6 H6 . . 119.8 ?
C3 N1 C1 . . 109.9(2) y
C3 N1 H1 . . 124(2) ?
C1 N1 H1 . . 127(2) ?
C3 N2 C2 . . 110.1(2) y
C3 N2 H2 . . 123.2(19) ?
C2 N2 H2 . . 126.7(19) ?
P1 O2 H2C . . 109(2) ?
H4A O4 H4B . . 114(3) ?
H5A O5 H5B . . 104(3) ?
O3 P1 O1 . . 116.71(9) y
O3 P1 O2 . . 107.73(9) y
O1 P1 O2 . . 110.34(9) y
O3 P1 C5 . . 107.09(10) y
O1 P1 C5 . . 108.86(10) y
O2 P1 C5 . . 105.50(10) y

loop_
_geom_bond_atom_site_label_1
_geom_bond_atom_site_label_2
_geom_bond_site_symmetry_2
_geom_bond_distance
_geom_bond_publ_flag
C1 N1 . 1.475(3) y
C1 C2 . 1.534(3) y
C1 H1a . 0.9900 ?
C1 H1b . 0.9900 ?
C2 N2 . 1.472(3) y
C2 H2a . 0.9900 ?
C2 H2b . 0.9900 ?
C3 N2 . 1.302(3) y
C3 N1 . 1.306(3) y
C3 C3 3_676 1.488(5) y
C4 C6 3_766 1.390(3) y
C4 C5 . 1.397(3) y
C4 H4 . 0.9500 ?
C5 C6 . 1.395(3) y
C5 P1 . 1.803(2) y
C6 C4 3_766 1.390(3) y
C6 H6 . 0.9500 ?
N1 H1 . 0.84(3) ?
N2 H2 . 0.86(3) ?
O1 P1 . 1.5124(16) y
O2 P1 . 1.5797(16) y
O2 H2c . 0.85(4) ?
O3 P1 . 1.5091(16) y
O4 H4a . 0.86(4) ?
O4 H4b . 0.82(4) ?
O5 H5a . 0.87(3) ?
O5 H5b . 0.90(4) ?

loop_
_geom_hbond_atom_site_label_D
_geom_hbond_atom_site_label_H
_geom_hbond_atom_site_label_A
_geom_hbond_distance_DH
_geom_hbond_distance_HA
_geom_hbond_distance_DA
_geom_hbond_angle_DHA
_geom_hbond_site_symmetry_A
_geom_hbond_publ_flag
N1 H1 O4 0.84(3) 1.97(3) 2.786(3) 166(3) 4_576 y
N2 H2 O4 0.86(3) 1.93(3) 2.773(3) 167(3) 2_655 y
O2 H2C O1 0.85(4) 1.77(4) 2.598(2) 165(4) 3_756 y
O4 H4A O3 0.86(4) 1.85(4) 2.707(2) 179(4) . y
O4 H4B O5 0.82(4) 1.87(4) 2.685(3) 170(4) 3_666 y
O5 H5A O1 0.87(3) 1.91(3) 2.763(2) 167(3) 4_566 y
O5 H5B O3 0.90(4) 1.92(4) 2.813(2) 174(4) . y
